data_2202295
loop_
_publ_author_name
'Lee, Uk'
'Joo, Hea-Chung'

_publ_section_title
;
 Potassium--sodium double salt of decavanadate,
 K~4~Na~2~[V~10~O~28~]&#x00B7;10H~2~O
;
_journal_issue 8
_journal_name_full 'Acta Crystallographica Section E'
_journal_page_first i122
_journal_page_last i124
_journal_paper_doi 10.1107/S1600536803016453
_journal_volume 59
_journal_year 2003
_chemical_formula_iupac 'Na2 K4 (V10 O28), 10H2 O'
_chemical_formula_moiety 'O28 V10 6-, 10(H2 O), 4(K) 4+, 2(Na) 2+'
_chemical_formula_structural 'Na2 K4 (V10 O28) (H2 O)10'
_chemical_formula_sum 'H20 K4 Na2 O38 V10'
_chemical_formula_weight 1339.94
_chemical_name_systematic
;
 ?
;
_space_group_IT_number 2
_symmetry_cell_setting triclinic
_symmetry_space_group_name_Hall '-P 1'
_symmetry_space_group_name_H-M 'P -1'
_atom_sites_solution_hydrogens geom
_atom_sites_solution_primary direct
_atom_sites_solution_secondary difmap
_audit_creation_method SHELXL-97
_cell_angle_alpha 69.220(10)
_cell_angle_beta 87.140(10)
_cell_angle_gamma 66.120(10)
_cell_formula_units_Z 1
_cell_length_a 8.6200(10)
_cell_length_b 10.3870(10)
_cell_length_c 11.017(2)
_cell_measurement_reflns_used 28
_cell_measurement_temperature 298(2)
_cell_measurement_theta_max 10.5
_cell_measurement_theta_min 9.5
_cell_volume 838.2(2)
_computing_cell_refinement STADI4
_computing_data_collection 'STADI4 (Stoe & Cie, 1996)'
_computing_data_reduction 'X-RED (Stoe & Cie, 1996)'
_computing_molecular_graphics 'ORTEP-3 (Farrugia, 1997) and DIAMOND (Brandenburg, 1998)'
_computing_publication_material SHELXL97
_computing_structure_refinement 'SHELXL97 (Sheldrick, 1997)'
_computing_structure_solution 'SHELXS97 (Sheldrick, 1990)'
_diffrn_ambient_temperature 298(2)
_diffrn_measured_fraction_theta_full 0.998
_diffrn_measured_fraction_theta_max 0.998
_diffrn_measurement_device_type 'Stoe Stadi-4'
_diffrn_measurement_method \w/2-\q
_diffrn_radiation_monochromator graphite
_diffrn_radiation_source 'fine-focus sealed tube'
_diffrn_radiation_type MoK\a
_diffrn_radiation_wavelength 0.71069
_diffrn_reflns_av_R_equivalents 0.0000
_diffrn_reflns_av_sigmaI/netI 0.0171
_diffrn_reflns_limit_h_max 11
_diffrn_reflns_limit_h_min -11
_diffrn_reflns_limit_k_max 13
_diffrn_reflns_limit_k_min -12
_diffrn_reflns_limit_l_max 14
_diffrn_reflns_limit_l_min 0
_diffrn_reflns_number 3845
_diffrn_reflns_theta_full 27.48
_diffrn_reflns_theta_max 27.48
_diffrn_reflns_theta_min 1.99
_diffrn_standards_decay_% 3.6
_diffrn_standards_interval_time 60
_diffrn_standards_number 3
_exptl_absorpt_coefficient_mu 3.302
_exptl_absorpt_correction_T_max 0.534
_exptl_absorpt_correction_T_min 0.317
_exptl_absorpt_correction_type numerical
_exptl_absorpt_process_details '(X-SHAPE; Stoe & Cie, 1996)'
_exptl_crystal_colour 'pale brown'
_exptl_crystal_density_diffrn 2.654
_exptl_crystal_density_method 'not measured'
_exptl_crystal_description 'hexagonal prism'
_exptl_crystal_F_000 652
_exptl_crystal_size_max 0.44
_exptl_crystal_size_mid 0.30
_exptl_crystal_size_min 0.19
_refine_diff_density_max 0.953
_refine_diff_density_min -1.077
_refine_ls_extinction_method none
_refine_ls_goodness_of_fit_ref 1.109
_refine_ls_hydrogen_treatment constr
_refine_ls_matrix_type full
_refine_ls_number_parameters 244
_refine_ls_number_reflns 3845
_refine_ls_number_restraints 0
_refine_ls_restrained_S_all 1.109
_refine_ls_R_factor_all 0.0407
_refine_ls_R_factor_gt 0.0336
_refine_ls_shift/su_max <0.001
_refine_ls_shift/su_mean 0.000
_refine_ls_structure_factor_coef Fsqd
_refine_ls_weighting_details 'calc w = 1/[\s^2^(Fo^2^)+(0.0418P)^2^+1.8027P] where P = (Fo^2^+2Fc^2^)/3'
_refine_ls_weighting_scheme calc
_refine_ls_wR_factor_gt 0.0874
_refine_ls_wR_factor_ref 0.0937
_reflns_number_gt 3393
_reflns_number_total 3845
_reflns_threshold_expression I>2\s(I)
_cod_data_source_file br6109.cif
_cod_data_source_block I
_cod_database_code 2202295
_cod_database_fobs_code 2202295

loop_
_symmetry_equiv_pos_as_xyz
'x, y, z'
'-x, -y, -z'

loop_
_atom_site_label
_atom_site_fract_x
_atom_site_fract_y
_atom_site_fract_z
_atom_site_U_iso_or_equiv
_atom_site_adp_type
_atom_site_calc_flag
_atom_site_refinement_flags
_atom_site_occupancy
_atom_site_disorder_assembly
_atom_site_disorder_group
_atom_site_type_symbol
V1 0.31082(6) 0.49974(5) 0.52005(5) 0.01449(12) Uani d . 1 . . V
V2 0.47458(7) 0.20815(6) 0.76614(5) 0.01953(13) Uani d . 1 . . V
V3 0.52954(6) 0.49445(6) 0.74540(5) 0.01700(12) Uani d . 1 . . V
V4 0.82986(6) 0.21084(6) 0.72371(5) 0.01911(13) Uani d . 1 . . V
V5 0.62322(6) 0.21477(6) 0.49938(5) 0.01716(12) Uani d . 1 . . V
K1 -0.18488(10) 0.78857(9) 0.50573(9) 0.03254(18) Uani d . 1 . . K
K2 0.26515(16) 0.81715(13) 0.92705(10) 0.0635(4) Uani d . 1 . . K
Na -0.07082(17) 0.66774(15) 0.86876(13) 0.0279(3) Uani d . 1 . . Na
Oh1 0.4307(2) 0.6251(2) 0.39380(19) 0.0155(4) Uani d . 1 . . O
Oc2 0.3180(3) 0.6169(2) 0.6196(2) 0.0162(4) Uani d . 1 . . O
Oc3 0.3969(3) 0.3805(2) 0.4129(2) 0.0162(4) Uani d . 1 . . O
Ob4 0.1250(3) 0.6252(2) 0.4279(2) 0.0189(4) Uani d . 1 . . O
Ob5 0.2656(3) 0.3680(2) 0.6425(2) 0.0185(4) Uani d . 1 . . O
Ob6 0.7057(3) 0.1162(2) 0.8254(2) 0.0215(4) Uani d . 1 . . O
Ob7 0.4436(3) 0.3577(2) 0.8349(2) 0.0206(4) Uani d . 1 . . O
Ob8 0.7518(3) 0.3614(2) 0.7985(2) 0.0198(4) Uani d . 1 . . O
Ob9 0.5187(3) 0.1299(2) 0.6315(2) 0.0202(4) Uani d . 1 . . O
Ob10 0.8300(3) 0.1321(2) 0.5958(2) 0.0196(4) Uani d . 1 . . O
Ot11 0.3945(3) 0.1030(3) 0.8652(2) 0.0304(5) Uani d . 1 . . O
Ot12 0.4948(3) 0.5977(3) 0.8333(2) 0.0238(5) Uani d . 1 . . O
Ot13 1.0241(3) 0.1100(3) 0.7909(2) 0.0278(5) Uani d . 1 . . O
Ot14 0.6594(3) 0.1132(3) 0.4099(2) 0.0243(5) Uani d . 1 . . O
Ow1 -0.0300(3) 0.5184(3) 0.7436(3) 0.0383(7) Uani d . 1 . . O
Hw1A -0.0939 0.4561 0.7682 0.057 Uiso d R 1 . . H
Hw1B 0.0894 0.4575 0.7409 0.057 Uiso d R 1 . . H
Ow2 0.0289(4) 0.8147(3) 0.7004(3) 0.0533(9) Uani d . 1 . . O
Hw2A 0.1430 0.7690 0.6753 0.080 Uiso d R 1 . . H
Hw2B -0.0140 0.9185 0.6561 0.080 Uiso d R 1 . . H
Ow3 -0.3404(4) 0.8173(3) 0.7436(3) 0.0453(8) Uani d . 1 . . O
Hw3A -0.3906 0.9205 0.7412 0.068 Uiso d R 1 . . H
Hw3B -0.4211 0.7712 0.7680 0.068 Uiso d R 1 . . H
Ow4 0.2044(3) 0.4874(3) 0.9860(2) 0.0315(6) Uani d . 1 . . O
Hw4A 0.2574 0.5278 1.0300 0.047 Uiso d R 1 . . H
Hw4B 0.2828 0.4382 0.9335 0.047 Uiso d R 1 . . H
Ow5 -0.0692(4) 0.8226(3) 0.9772(3) 0.0441(7) Uani d . 1 . . O
Hw5A -0.0779 0.7799 1.0701 0.066 Uiso d R 1 . . H
Hw5B -0.1590 0.9241 0.9392 0.066 Uiso d R 1 . . H

loop_
_atom_site_aniso_label
_atom_site_aniso_U_11
_atom_site_aniso_U_22
_atom_site_aniso_U_33
_atom_site_aniso_U_12
_atom_site_aniso_U_13
_atom_site_aniso_U_23
V1 0.0116(2) 0.0131(2) 0.0163(2) -0.00295(18) 0.00095(18) -0.00516(19)
V2 0.0187(3) 0.0167(3) 0.0184(3) -0.0058(2) 0.00202(19) -0.0029(2)
V3 0.0181(2) 0.0156(2) 0.0146(2) -0.00338(19) 0.00013(19) -0.00645(19)
V4 0.0149(2) 0.0158(2) 0.0198(3) -0.00167(19) -0.00293(19) -0.0037(2)
V5 0.0177(2) 0.0125(2) 0.0182(3) -0.00258(19) 0.00069(19) -0.0064(2)
K1 0.0293(4) 0.0290(4) 0.0396(4) -0.0094(3) 0.0038(3) -0.0160(3)
K2 0.0656(7) 0.0447(6) 0.0379(5) 0.0176(5) -0.0048(5) -0.0140(4)
Na 0.0299(7) 0.0250(7) 0.0282(7) -0.0113(6) 0.0024(6) -0.0092(6)
Oh1 0.0137(9) 0.0141(9) 0.0154(10) -0.0031(8) 0.0008(8) -0.0047(8)
Oc2 0.0143(9) 0.0141(9) 0.0174(10) -0.0022(8) 0.0009(8) -0.0067(8)
Oc3 0.0142(9) 0.0156(10) 0.0181(10) -0.0049(8) 0.0009(8) -0.0068(8)
Ob4 0.0142(10) 0.0186(10) 0.0206(11) -0.0041(8) 0.0000(8) -0.0066(9)
Ob5 0.0160(10) 0.0168(10) 0.0209(11) -0.0061(8) 0.0033(8) -0.0059(8)
Ob6 0.0204(11) 0.0173(10) 0.0195(11) -0.0041(9) -0.0010(8) -0.0025(9)
Ob7 0.0205(10) 0.0211(11) 0.0176(10) -0.0066(9) 0.0033(8) -0.0066(9)
Ob8 0.0181(10) 0.0195(10) 0.0179(10) -0.0045(9) -0.0018(8) -0.0059(9)
Ob9 0.0211(10) 0.0143(10) 0.0226(11) -0.0060(8) 0.0008(9) -0.0050(9)
Ob10 0.0173(10) 0.0123(9) 0.0233(11) -0.0010(8) -0.0001(8) -0.0056(8)
Ot11 0.0317(13) 0.0282(13) 0.0273(13) -0.0149(11) 0.0050(10) -0.0029(10)
Ot12 0.0261(11) 0.0264(12) 0.0212(11) -0.0084(10) 0.0030(9) -0.0141(10)
Ot13 0.0193(11) 0.0241(12) 0.0304(13) -0.0013(9) -0.0067(9) -0.0071(10)
Ot14 0.0256(11) 0.0202(11) 0.0277(12) -0.0059(9) 0.0018(9) -0.0134(10)
Ow1 0.0287(13) 0.0449(16) 0.0592(19) -0.0189(12) 0.0165(13) -0.0365(15)
Ow2 0.0533(19) 0.0259(14) 0.068(2) -0.0113(13) 0.0395(17) -0.0129(14)
Ow3 0.0384(15) 0.0235(13) 0.067(2) -0.0088(12) -0.0164(14) -0.0103(13)
Ow4 0.0249(12) 0.0380(14) 0.0265(13) -0.0080(11) 0.0026(10) -0.0119(11)
Ow5 0.0582(19) 0.0288(14) 0.0295(14) -0.0021(13) -0.0096(13) -0.0098(12)

loop_
_atom_type_symbol
_atom_type_description
_atom_type_scat_dispersion_real
_atom_type_scat_dispersion_imag
_atom_type_scat_source
V V 0.3005 0.5294 'International Tables Vol C Tables 4.2.6.8 and 6.1.1.4'
O O 0.0106 0.0060 'International Tables Vol C Tables 4.2.6.8 and 6.1.1.4'
H H 0.0000 0.0000 'International Tables Vol C Tables 4.2.6.8 and 6.1.1.4'
K K 0.2009 0.2494 'International Tables Vol C Tables 4.2.6.8 and 6.1.1.4'
Na Na 0.0362 0.0249 'International Tables Vol C Tables 4.2.6.8 and 6.1.1.4'

loop_
_geom_angle_atom_site_label_1
_geom_angle_atom_site_label_2
_geom_angle_atom_site_label_3
_geom_angle_site_symmetry_1
_geom_angle_site_symmetry_3
_geom_angle
V4 V1 V2 2_666 . 176.49(2)
V4 V1 V3 2_666 2_666 60.06(2)
V2 V1 V3 . 2_666 118.27(2)
V4 V1 V5 2_666 2_666 59.56(2)
V2 V1 V5 . 2_666 118.00(2)
V3 V1 V5 2_666 2_666 89.58(2)
V4 V1 V1 2_666 2_666 88.13(2)
V2 V1 V1 . 2_666 88.39(2)
V3 V1 V1 2_666 2_666 58.89(2)
V5 V1 V1 2_666 2_666 58.85(2)
V4 V2 V1 . . 90.85(2)
V5 V3 V4 2_666 . 119.32(2)
V1 V4 V2 2_666 . 92.62(2)
V1 V4 V5 2_666 . 62.03(2)
V2 V4 V5 . . 60.96(2)
V1 V4 V3 2_666 . 61.57(2)
V2 V4 V3 . . 60.547(19)
V5 V4 V3 . . 91.83(2)
V3 V5 V4 2_666 . 119.17(2)
Ob4 V1 Ob5 . . 106.60(10)
Ob4 V1 Oc3 . . 98.10(10)
Ob5 V1 Oc3 . . 96.10(10)
Ob4 V1 Oc2 . . 97.20(10)
Ob5 V1 Oc2 . . 97.00(10)
Oc3 V1 Oc2 . . 156.10(9)
Ob4 V1 Oh1 . . 88.34(9)
Ob5 V1 Oh1 . . 165.08(9)
Oc3 V1 Oh1 . . 81.06(9)
Oc2 V1 Oh1 . . 81.09(9)
Ob4 V1 Oh1 . 2_666 166.70(10)
Ob5 V1 Oh1 . 2_666 86.74(9)
Oc3 V1 Oh1 . 2_666 80.69(8)
Oc2 V1 Oh1 . 2_666 80.24(8)
Oh1 V1 Oh1 . 2_666 78.36(9)
Ot11 V2 Ob6 . . 105.00(10)
Ot11 V2 Ob7 . . 104.10(10)
Ob6 V2 Ob7 . . 89.90(10)
Ot11 V2 Ob9 . . 101.60(10)
Ob6 V2 Ob9 . . 90.90(10)
Ob7 V2 Ob9 . . 153.10(10)
Ot11 V2 Ob5 . . 100.80(10)
Ob6 V2 Ob5 . . 154.10(10)
Ob7 V2 Ob5 . . 84.54(9)
Ob9 V2 Ob5 . . 83.05(9)
Ot11 V2 Oh1 . 2_666 174.70(10)
Ob6 V2 Oh1 . 2_666 80.15(9)
Ob7 V2 Oh1 . 2_666 76.88(8)
Ob9 V2 Oh1 . 2_666 76.83(8)
Ob5 V2 Oh1 . 2_666 73.99(8)
Ot12 V3 Ob8 . . 102.90(10)
Ot12 V3 Ob7 . . 102.90(10)
Ob8 V3 Ob7 . . 94.70(10)
Ot12 V3 Oc2 . . 99.50(10)
Ob8 V3 Oc2 . . 155.07(9)
Ob7 V3 Oc2 . . 90.80(10)
Ot12 V3 Oc3 . 2_666 99.30(10)
Ob8 V3 Oc3 . 2_666 89.57(9)
Ob7 V3 Oc3 . 2_666 155.84(9)
Oc2 V3 Oc3 . 2_666 76.11(9)
Ot12 V3 Oh1 . 2_666 174.00(10)
Ob8 V3 Oh1 . 2_666 80.37(9)
Ob7 V3 Oh1 . 2_666 81.73(9)
Oc2 V3 Oh1 . 2_666 76.37(8)
Oc3 V3 Oh1 2_666 2_666 75.55(8)
Ot13 V4 Ob6 . . 105.10(10)
Ot13 V4 Ob10 . . 100.50(10)
Ob6 V4 Ob10 . . 93.10(10)
Ot13 V4 Ob8 . . 102.50(10)
Ob6 V4 Ob8 . . 90.80(10)
Ob10 V4 Ob8 . . 154.78(9)
Ot13 V4 Ob4 . 2_666 97.50(10)
Ob6 V4 Ob4 . 2_666 157.37(9)
Ob10 V4 Ob4 . 2_666 83.46(9)
Ob8 V4 Ob4 . 2_666 83.43(9)
Ot13 V4 Oh1 . 2_666 171.90(10)
Ob6 V4 Oh1 . 2_666 83.03(9)
Ob10 V4 Oh1 . 2_666 78.46(8)
Ob8 V4 Oh1 . 2_666 77.29(8)
OB4 V4 OH1 2_666 2_666 74.36(8)
Ot14 V5 Ob9 . . 103.40(10)
Ot14 V5 Ob10 . . 102.10(10)
Ob9 V5 Ob10 . . 95.50(10)
Ot14 V5 Oc3 . . 100.70(10)
Ob9 V5 Oc3 . . 89.85(9)
Ob10 V5 Oc3 . . 154.64(9)
Ot14 V5 Oc2 . 2_666 99.80(10)
Ob9 V5 Oc2 . 2_666 154.81(9)
Ob10 V5 Oc2 . 2_666 89.01(9)
Oc3 V5 Oc2 . 2_666 76.27(9)
Ot14 V5 Oh1 . 2_666 174.60(10)
Ob9 V5 Oh1 . 2_666 81.17(9)
Ob10 V5 Oh1 . 2_666 80.18(8)
OC3 V5 OH1 . 2_666 76.17(8)
OC2 V5 OH1 2_666 2_666 75.19(8)
Ob4 K1 Ot14 . 1_465 122.30(7)
Ob4 K1 Oc3 . 2_566 112.37(7)
Ot14 K1 Oc3 1_465 2_566 119.96(7)
Ob4 K1 Ow1 . . 78.12(7)
Ot14 K1 Ow1 1_465 . 143.03(7)
Oc3 K1 Ow1 2_566 . 67.67(7)
Ob4 K1 Ow3 . . 140.35(8)
Ot14 K1 Ow3 1_465 . 83.43(8)
Oc3 K1 Ow3 2_566 . 68.32(7)
Ow1 K1 Ow3 . . 65.40(8)
Ob4 K1 Ob5 . 2_566 73.82(6)
Ot14 K1 Ob5 1_465 2_566 118.88(7)
Oc3 K1 Ob5 2_566 2_566 54.76(6)
Ow1 K1 Ob5 . 2_566 95.43(7)
Ow3 K1 Ob5 . 2_566 122.81(7)
Ob4 K1 Ob9 . 2_566 121.50(7)
Ot14 K1 Ob9 1_465 2_566 76.09(7)
Oc3 K1 Ob9 2_566 2_566 54.43(6)
Ow1 K1 Ob9 . 2_566 122.10(7)
Ow3 K1 Ob9 . 2_566 92.01(7)
Ob5 K1 Ob9 2_566 2_566 51.85(6)
Ob4 K1 Ow2 . . 86.76(7)
Ot14 K1 Ow2 1_465 . 84.94(8)
Oc3 K1 Ow2 2_566 . 122.58(7)
Ow1 K1 Ow2 . . 64.35(8)
Ow3 K1 Ow2 . . 64.30(8)
Ob5 K1 Ow2 2_566 . 154.80(7)
Ob9 K1 Ow2 2_566 . 151.36(7)
Ot13 K2 Ot12 1_465 . 130.18(8)
Ot13 K2 Ow5 1_465 . 72.21(8)
Ot12 K2 Ow5 . . 119.03(9)
Ot13 K2 Ob8 1_465 2_667 123.32(8)
Ot12 K2 Ob8 . 2_667 103.76(7)
Ow5 K2 Ob8 . 2_667 66.59(8)
Ot13 K2 Ob6 1_465 2_667 93.38(7)
Ot12 K2 Ob6 . 2_667 131.44(7)
Ow5 K2 Ob6 . 2_667 91.13(8)
Ob8 K2 Ob6 2_667 2_667 51.80(6)
Ot13 K2 Ob7 1_465 2_667 139.41(8)
Ot12 K2 Ob7 . 2_667 81.64(7)
Ow5 K2 Ob7 . 2_667 118.16(8)
Ob8 K2 Ob7 2_667 2_667 51.65(6)
Ob6 K2 Ob7 2_667 2_667 49.91(6)
Ot13 K2 Ow2 1_465 . 70.10(8)
Ot12 K2 Ow2 . . 75.47(7)
Ow5 K2 Ow2 . . 60.46(8)
Ob8 K2 Ow2 2_667 . 116.26(8)
Ob6 K2 Ow2 2_667 . 150.02(7)
Ob7 K2 Ow2 2_667 . 150.39(7)
Ot13 K2 Ot11 1_465 1_565 63.31(7)
Ot12 K2 Ot11 . 1_565 109.14(8)
Ow5 K2 Ot11 . 1_565 128.60(8)
Ob8 K2 Ot11 2_667 1_565 119.11(7)
Ob6 K2 Ot11 2_667 1_565 68.07(7)
Ob7 K2 Ot11 2_667 1_565 84.28(7)
Ow2 K2 Ot11 . 1_565 120.78(7)
Ow5 Na Ow2 . . 85.10(10)
Ow5 Na Ow1 . . 169.70(10)
Ow2 Na Ow1 . . 86.30(10)
Ow5 Na Ow3 . . 100.00(10)
Ow2 Na Ow3 . . 85.60(10)
Ow1 Na Ow3 . . 84.90(10)
Ow5 Na Ow4 . . 88.10(10)
Ow2 Na Ow4 . . 96.50(10)
Ow1 Na Ow4 . . 87.30(10)
Ow3 Na Ow4 . . 171.80(10)
Ow5 Na Ow4 . 2_567 103.20(10)
Ow2 Na Ow4 . 2_567 169.60(10)
Ow1 Na Ow4 . 2_567 86.00(10)
Ow3 Na Ow4 . 2_567 86.80(10)
Ow4 Na Ow4 . 2_567 90.10(10)

loop_
_geom_bond_atom_site_label_1
_geom_bond_atom_site_label_2
_geom_bond_site_symmetry_2
_geom_bond_distance
_geom_bond_publ_flag
V1 V1 2_666 3.2710(10) ?
V1 V2 . 3.1001(9) ?
V1 V3 2_666 3.1607(9) ?
V1 V4 2_666 3.0601(9) ?
V1 V5 2_666 3.1725(7) ?
V2 V4 . 3.0847(8) ?
V3 V5 2_666 3.0795(9) ?
V3 V4 . 3.1145(8) ?
V4 V5 . 3.0969(9) ?
V1 Oh1 . 2.088(2) y
V1 Oh1 2_666 2.132(2) y
V1 Oc2 . 1.924(2) y
V1 Oc3 . 1.920(2) y
V1 Ob4 . 1.682(2) y
V1 Ob5 . 1.707(2) y
V2 Oh1 2_666 2.368(2) y
V2 Ob5 . 2.019(2) y
V2 Ob6 . 1.858(2) y
V2 Ob7 . 1.881(2) y
V2 Ob9 . 1.885(2) y
V2 Ot11 . 1.597(2) y
V3 Oh1 2_666 2.228(2) y
V3 Oc2 . 1.997(2) y
V3 Oc3 2_666 2.020(2) y
V3 Ob7 . 1.824(2) y
V3 Ob8 . 1.821(2) y
V3 Ot12 . 1.621(2) y
V4 Oh1 2_666 2.291(2) y
V4 Ob4 2_666 2.072(2) y
V4 Ob6 . 1.822(2) y
V4 Ob8 . 1.893(2) y
V4 Ob10 . 1.864(2) y
V4 Ot13 . 1.613(2) y
V5 Oh1 2_666 2.253(2) y
V5 Oc2 2_666 2.015(2) y
V5 Oc3 . 1.995(2) y
V5 Ob9 . 1.819(2) y
V5 Ob10 . 1.829(2) y
V5 Ot14 . 1.619(2) y
K1 Oc3 2_566 2.923(2) y
K1 Ob4 . 2.807(2) y
K1 Ob5 2_566 2.951(2) y
K1 Ob9 2_566 2.973(2) y
K1 Ot14 1_465 2.870(2) y
K1 Ow1 . 2.937(3) y
K1 Ow2 . 3.047(4) y
K1 Ow3 . 2.938(4) y
K2 Ob6 2_667 3.086(3) y
K2 Ob7 2_667 3.172(2) y
K2 Ob8 2_667 2.966(3) y
K2 Ot11 1_565 3.420(3) y
K2 Ot12 . 2.827(2) y
K2 Ot13 1_465 2.788(3) y
K2 Ow2 . 3.313(4) y
K2 Ow5 . 2.889(4) y
Na Ow1 . 2.337(3) y
Na Ow2 . 2.325(3) y
Na Ow3 . 2.365(3) y
Na Ow4 . 2.407(3) y
Na Ow4 2_567 2.444(3) y
Na Ow5 . 2.324(3) y
Ow1 Hw1a . 0.9714 ?
Ow1 Hw1b . 0.9709 ?
Ow2 Hw2a . 0.9784 ?
Ow2 Hw2b . 0.9265 ?
Ow3 Hw3a . 0.9709 ?
Ow3 Hw3b . 0.9714 ?
Ow4 Hw4a . 0.9704 ?
Ow4 Hw4b . 0.9711 ?
OW5 Hw5a . 0.9730 ?
Ow5 Hw5b . 0.9716 ?

loop_
_geom_hbond_atom_site_label_D
_geom_hbond_atom_site_label_H
_geom_hbond_atom_site_label_A
_geom_hbond_site_symmetry_A
_geom_hbond_distance_DH
_geom_hbond_distance_HA
_geom_hbond_distance_DA
_geom_hbond_angle_DHA
Ow1 Hw1a Ob4 2_566 0.97 2.64 3.100(3) 109
Ow1 Hw1b Ob5 . 0.97 1.94 2.811(3) 148
Ow2 Hw2a Oc2 . 0.98 1.95 2.856(3) 152
Ow2 Hw2b Ob10 1_465 0.93 1.95 2.839(4) 160
Ow3 Hw3a Ob9 1_465 0.97 1.91 2.767(3) 146
Ow3 Hw3b Ot14 2_566 0.97 2.50 2.989(4) 111
Ow4 Hw4b Ob7 . 0.97 1.83 2.799(3) 174
Ow4 Hw4a Ot12 2_667 0.97 2.28 2.980(3) 128
Ow5 Hw5b Ob6 1_465 0.97 1.84 2.789(4) 163
Ow5 Hw5a Ot13 2_667 0.97 2.37 2.959(4) 119
